data_7013377
loop_
_publ_author_name
'Kujime, Masato'
'Hikichi, Shiro'
'Akita, Munetaka'

_publ_section_title
;
 Interaction of hydroperoxopalladium complexes, (TpR)(py)Pd?OOH, with
 hydroxo-nickel and -cobalt complexes, [(&#xFFFD;-OH)(MTpR?)]2 (M = Ni,
 Co), leading to oxidative dehydrogenation of the saturated hydrocarbyl
 moiety in the ancillary ligand (TpiPr2)Electronic supplementary
 information (ESI) available: Fig. 4: 1H NMR monitoring of the reaction
 of 2iPr2 and 4iPr2(Ni) at ?20 &#xFFFD;C. See
 http://www.rsc.org/suppdata/dt/b3/b307262m/
;
_journal_issue 18
_journal_name_full 'Dalton Transactions'
_journal_page_first 3506
_journal_paper_doi 10.1039/b307262m
_journal_year 2003
_chemical_formula_moiety 'C62 H106 B2 N16 O3 Ni Pd '
_chemical_formula_sum 'C62 H106 B2 N16 Ni O3 Pd'
_chemical_formula_weight 1310.34
_space_group_IT_number 14
_symmetry_cell_setting monoclinic
_symmetry_Int_Tables_number 14
_symmetry_space_group_name_Hall '-P 2ybc'
_symmetry_space_group_name_H-M 'P 1 21/c 1'
_audit_creation_date 'Fri Jul 18 16:36:09 2003'
_audit_creation_method 'by teXsan'
_cell_angle_alpha 90
_cell_angle_beta 104.810(1)
_cell_angle_gamma 90
_cell_formula_units_Z 4
_cell_length_a 15.8998(4)
_cell_length_b 23.5702(8)
_cell_length_c 20.0482(6)
_cell_measurement_reflns_used 64560
_cell_measurement_temperature 213.2
_cell_measurement_theta_max 27.5
_cell_measurement_theta_min 1.3
_cell_volume 7263.7(4)
_computing_cell_refinement PROCESS-AUTO
_computing_data_collection PROCESS-AUTO
_computing_data_reduction 'teXsan Ver. 1.11'
_computing_publication_material 'teXsan Ver. 1.11'
_computing_structure_refinement SHELXL97
_computing_structure_solution SHELXS86
_diffrn_detector_area_resol_mean 10.00
_diffrn_measurement_device_type 'Rigaku RAXIS-IV Imaging Plate'
_diffrn_measurement_method \w
_diffrn_radiation_type 'Mo K\a'
_diffrn_radiation_wavelength 0.7107
_diffrn_reflns_av_R_equivalents 0.000
_diffrn_reflns_limit_h_max 20
_diffrn_reflns_limit_h_min 0
_diffrn_reflns_limit_k_max 30
_diffrn_reflns_limit_k_min 0
_diffrn_reflns_limit_l_max 25
_diffrn_reflns_limit_l_min -25
_diffrn_reflns_number 52663
_diffrn_reflns_theta_max 27.49
_exptl_absorpt_coefficient_mu 0.000
_exptl_absorpt_correction_T_max 1.000
_exptl_absorpt_correction_T_min 0.661
_exptl_absorpt_correction_type multi-scan
_exptl_absorpt_process_details '(Higashi, 1995)'
_exptl_crystal_colour unknown
_exptl_crystal_density_diffrn 1.198
_exptl_crystal_density_method 'not measured'
_exptl_crystal_description unknown
_exptl_crystal_size_max 0.100
_exptl_crystal_size_mid 0.100
_exptl_crystal_size_min 0.100
_refine_diff_density_max 0.74
_refine_diff_density_min -2.04
_refine_ls_extinction_coef 0.0000
_refine_ls_extinction_expression Fc^*^=kFc[1+0.001xFc^2^\l^3^/sin(2\q)]^-1/4^
_refine_ls_extinction_method SHELXL
_refine_ls_goodness_of_fit_ref 1.277
_refine_ls_number_parameters 778
_refine_ls_number_reflns 12893
_refine_ls_R_factor_gt 0.0647
_refine_ls_shift/su_max -0.0050
_refine_ls_structure_factor_coef Fsqd
_refine_ls_weighting_details 'w = 1/[\s^2^(Fo^2^) + (0.1000P)^2^+0.0000P] where P=(Fo^2^+2Fc^2^)/3'
_refine_ls_weighting_scheme calc
_refine_ls_wR_factor_ref 0.1865
_reflns_number_gt 12893
_reflns_number_total 15842
_reflns_threshold_expression >2.0sigma(I)
_cod_data_source_file b307262m.txt
_cod_data_source_block compound_5a(Ni)
_cod_original_formula_sum 'C62 H106 B2 N16 O3 Ni Pd '
_cod_database_code 7013377

loop_
_symmetry_equiv_pos_as_xyz
x,y,z
-x,1/2+y,1/2-z
-x,-y,-z
x,1/2-y,1/2+z

loop_
_atom_site_label
_atom_site_type_symbol
_atom_site_fract_x
_atom_site_fract_y
_atom_site_fract_z
_atom_site_U_iso_or_equiv
_atom_site_adp_type
_atom_site_occupancy
_atom_site_calc_flag
_atom_site_refinement_flags
_atom_site_disorder_assembly
_atom_site_disorder_group
Pd(1) Pd 0.18490(1) 0.19800(1) 0.03536(1) 0.03769(9) Uani 1.00 d . . .
Ni(1) Ni 0.32834(3) 0.17067(2) 0.16800(2) 0.0401(1) Uani 1.00 d . . .
O(1) O 0.2934(1) 0.2323(1) 0.0970(1) 0.0441(5) Uani 1.00 d . . .
O(2) O 0.2317(1) 0.1318(1) 0.0968(1) 0.0471(5) Uani 1.00 d . . .
O(3) O 0.2043(3) 0.3491(3) 0.0996(3) 0.132(2) Uani 1.00 d . . .
N(11) N 0.3184(2) 0.1117(1) 0.2401(1) 0.0432(6) Uani 1.00 d . . .
N(12) N 0.3938(2) 0.0921(1) 0.2831(1) 0.0399(6) Uani 1.00 d . . .
N(21) N 0.4106(2) 0.2160(1) 0.2477(1) 0.0437(6) Uani 1.00 d . . .
N(22) N 0.4756(2) 0.1842(1) 0.2910(1) 0.0415(6) Uani 1.00 d . . .
N(31) N 0.4326(2) 0.1293(1) 0.1496(1) 0.0443(6) Uani 1.00 d . . .
N(32) N 0.4951(2) 0.1107(1) 0.2061(1) 0.0428(6) Uani 1.00 d . . .
N(41) N 0.0801(2) 0.1574(1) -0.0221(1) 0.0417(6) Uani 1.00 d . . .
N(42) N 0.0025(2) 0.1862(1) -0.0454(2) 0.0419(6) Uani 1.00 d . . .
N(51) N 0.1476(2) 0.2669(1) -0.0243(1) 0.0412(6) Uani 1.00 d . . .
N(52) N 0.0625(2) 0.2849(1) -0.0386(2) 0.0439(6) Uani 1.00 d . . .
N(61) N 0.0596(2) 0.2844(2) 0.1010(2) 0.0578(8) Uani 1.00 d . . .
N(62) N -0.0012(2) 0.2506(1) 0.0585(1) 0.0443(6) Uani 1.00 d . . .
N(71) N 0.6399(5) 0.0806(3) 0.9542(5) 0.161(3) Uani 1.00 d . . .
N(72) N 0.8626(5) 0.0173(3) 0.6009(4) 0.138(2) Uani 1.00 d . . .
N(73) N 0.6554(4) 0.1614(3) 0.6620(4) 0.143(3) Uani 1.00 d . . .
N(74) N 0.164(2) 0.455(2) 0.062(2) 0.3194(2) Uiso 0.50 d P . .
N(75) N 0.275(1) 0.5793(9) 0.077(1) 0.17249(8) Uiso 0.50 d P . .
C(11) C 0.2529(2) 0.0808(2) 0.2548(2) 0.0510(8) Uani 1.00 d . . .
C(12) C 0.2874(2) 0.0416(2) 0.3067(2) 0.0557(9) Uani 1.00 d . . .
C(13) C 0.3748(2) 0.0495(2) 0.3230(2) 0.0453(7) Uani 1.00 d . . .
C(14) C 0.1591(2) 0.0917(2) 0.2232(2) 0.0596(10) Uani 1.00 d . . .
C(15) C 0.1308(3) 0.1457(2) 0.2072(3) 0.072(1) Uani 1.00 d . . .
C(16) C 0.1013(3) 0.0423(3) 0.2150(3) 0.088(2) Uani 1.00 d . . .
C(17) C 0.4433(3) 0.0180(2) 0.3752(2) 0.061(1) Uani 1.00 d . . .
C(18) C 0.4886(3) -0.0247(2) 0.3415(3) 0.083(1) Uani 1.00 d . . .
C(19) C 0.4020(4) -0.0131(3) 0.4280(3) 0.089(2) Uani 1.00 d . . .
C(21) C 0.4238(2) 0.2695(2) 0.2692(2) 0.0487(8) Uani 1.00 d . . .
C(22) C 0.4973(2) 0.2735(2) 0.3252(2) 0.0541(9) Uani 1.00 d . . .
C(23) C 0.5280(2) 0.2190(2) 0.3377(2) 0.0470(7) Uani 1.00 d . . .
C(24) C 0.3645(3) 0.3172(2) 0.2355(2) 0.0583(10) Uani 1.00 d . . .
C(25) C 0.3366(4) 0.3533(2) 0.2895(3) 0.090(2) Uani 1.00 d . . .
C(26) C 0.4069(4) 0.3525(3) 0.1922(4) 0.105(2) Uani 1.00 d . . .
C(27) C 0.6038(2) 0.1972(2) 0.3932(2) 0.0572(10) Uani 1.00 d . . .
C(28) C 0.6771(3) 0.2403(3) 0.4093(3) 0.104(2) Uani 1.00 d . . .
C(29) C 0.5742(4) 0.1808(3) 0.4571(3) 0.091(2) Uani 1.00 d . . .
C(31) C 0.4604(2) 0.1168(2) 0.0940(2) 0.0514(8) Uani 1.00 d . . .
C(32) C 0.5413(3) 0.0907(2) 0.1142(2) 0.0564(9) Uani 1.00 d . . .
C(33) C 0.5623(2) 0.0874(2) 0.1853(2) 0.0504(8) Uani 1.00 d . . .
C(34) C 0.4070(3) 0.1314(2) 0.0218(2) 0.0598(10) Uani 1.00 d . . .
C(35) C 0.3925(4) 0.0781(3) -0.0247(3) 0.086(2) Uani 1.00 d . . .
C(36) C 0.4507(4) 0.1781(2) -0.0084(3) 0.083(1) Uani 1.00 d . . .
C(37) C 0.6443(2) 0.0658(2) 0.2349(2) 0.066(1) Uani 1.00 d . . .
C(38) C 0.6803(6) 0.0159(4) 0.2054(4) 0.170(4) Uani 1.00 d . . .
C(39) C 0.7088(3) 0.1138(4) 0.2571(4) 0.121(3) Uani 1.00 d . . .
C(41) C 0.0722(2) 0.1069(2) -0.0529(2) 0.0425(7) Uani 1.00 d . . .
C(42) C -0.0112(2) 0.1022(2) -0.0966(2) 0.0487(8) Uani 1.00 d . . .
C(43) C -0.0531(2) 0.1525(2) -0.0919(2) 0.0451(7) Uani 1.00 d . . .
C(44) C 0.1442(2) 0.0640(2) -0.0384(2) 0.0477(7) Uani 1.00 d . . .
C(45) C 0.1246(3) 0.0177(2) 0.0090(3) 0.077(1) Uani 1.00 d . . .
C(46) C 0.1564(3) 0.0370(2) -0.1049(2) 0.079(1) Uani 1.00 d . . .
C(47) C -0.1428(2) 0.1712(2) -0.1303(2) 0.0510(8) Uani 1.00 d . . .
C(48) C -0.1418(3) 0.2087(2) -0.1918(3) 0.071(1) Uani 1.00 d . . .
C(49) C -0.2017(3) 0.1197(2) -0.1541(3) 0.080(1) Uani 1.00 d . . .
C(51) C 0.1921(2) 0.3048(2) -0.0518(2) 0.0443(7) Uani 1.00 d . . .
C(52) C 0.1362(2) 0.3472(2) -0.0838(2) 0.0567(9) Uani 1.00 d . . .
C(53) C 0.0552(2) 0.3334(2) -0.0753(2) 0.0559(9) Uani 1.00 d . . .
C(54) C 0.2874(2) 0.2989(2) -0.0470(2) 0.0519(9) Uani 1.00 d . . .
C(55) C 0.3387(3) 0.3492(3) -0.0101(3) 0.093(2) Uani 1.00 d . . .
C(56) C 0.3037(3) 0.2941(3) -0.1177(2) 0.072(1) Uani 1.00 d . . .
C(57) C -0.0298(3) 0.3655(2) -0.0988(4) 0.094(2) Uani 1.00 d . . .
C(58) C -0.0423(7) 0.4034(5) -0.0441(6) 0.210(6) Uani 1.00 d . . .
C(59) C -0.0335(4) 0.3993(3) -0.1628(4) 0.117(3) Uani 1.00 d . . .
C(61) C 0.0410(2) 0.2845(2) 0.1626(2) 0.0580(9) Uani 1.00 d . . .
C(62) C -0.0334(2) 0.2518(2) 0.1598(2) 0.0575(9) Uani 1.00 d . . .
C(63) C -0.0591(2) 0.2310(2) 0.0929(2) 0.0463(7) Uani 1.00 d . . .
C(64) C 0.0942(3) 0.3197(3) 0.2207(3) 0.075(1) Uani 1.00 d . . .
C(65) C 0.0642(6) 0.3802(3) 0.2156(4) 0.132(3) Uani 1.00 d . . .
C(66) C 0.0969(3) 0.2954(3) 0.2914(3) 0.087(2) Uani 1.00 d . . .
C(67) C -0.1328(3) 0.1921(2) 0.0618(2) 0.0546(9) Uani 1.00 d . . .
C(68) C -0.2112(3) 0.2034(2) 0.0918(3) 0.078(1) Uani 1.00 d . . .
C(69) C -0.1068(3) 0.1305(2) 0.0700(3) 0.075(1) Uani 1.00 d . . .
C(71) C 0.6365(4) 0.0502(3) 0.9101(4) 0.099(2) Uani 1.00 d . . .
C(72) C 0.6365(4) 0.0082(3) 0.8568(4) 0.104(2) Uani 1.00 d . . .
C(73) C 0.8472(4) 0.0657(4) 0.5955(4) 0.106(2) Uani 1.00 d . . .
C(74) C 0.8268(5) 0.1257(4) 0.5877(6) 0.145(3) Uani 1.00 d . . .
C(75) C 0.6214(4) 0.2035(3) 0.6634(3) 0.085(1) Uani 1.00 d . . .
C(76) C 0.5799(6) 0.2553(3) 0.6655(4) 0.126(3) Uani 1.00 d . . .
C(77) C 0.2351(8) 0.4807(6) 0.0763(6) 0.17194(5) Uiso 1.00 d . . .
C(78) C 0.2728(7) 0.5286(6) 0.0752(6) 0.16380(5) Uiso 1.00 d . . .
B(1) B 0.4810(2) 0.1198(2) 0.2794(2) 0.0422(8) Uani 1.00 d . . .
B(2) B -0.0084(2) 0.2472(2) -0.0203(2) 0.0438(8) Uani 1.00 d . . .
H(01) H 0.2792 0.2641 0.1102 0.1010 Uiso 1.00 calc . . .
H(1) H 0.5280 0.1037 0.3133 0.0514 Uiso 1.00 calc . . .
H(02) H 0.1783 0.1185 0.1098 0.0698 Uiso 1.00 calc . . .
H(2) H -0.0692 0.2654 -0.0474 0.0437 Uiso 1.00 calc . . .
H(03A) H 0.1510 0.3254 0.0999 0.0698 Uiso 1.00 calc . . .
H(12) H 0.2557 0.0146 0.3264 0.0684 Uiso 1.00 calc . . .
H(15A) H 0.0718 0.1529 0.1899 0.0860 Uiso 1.00 calc . . .
H(15B) H 0.1706 0.1754 0.2135 0.0860 Uiso 1.00 calc . . .
H(16A) H 0.0419 0.0547 0.2014 0.0879 Uiso 1.00 calc . . .
H(16B) H 0.1116 0.0222 0.2580 0.0879 Uiso 1.00 calc . . .
H(16C) H 0.1127 0.0177 0.1802 0.0879 Uiso 1.00 calc . . .
H(17) H 0.4856 0.0450 0.4005 0.0738 Uiso 1.00 calc . . .
H(18A) H 0.4480 -0.0535 0.3200 0.0835 Uiso 1.00 calc . . .
H(18B) H 0.5353 -0.0417 0.3756 0.0835 Uiso 1.00 calc . . .
H(18C) H 0.5114 -0.0063 0.3072 0.0835 Uiso 1.00 calc . . .
H(19A) H 0.3730 0.0141 0.4500 0.0887 Uiso 1.00 calc . . .
H(19B) H 0.4469 -0.0317 0.4622 0.0887 Uiso 1.00 calc . . .
H(19C) H 0.3608 -0.0407 0.4043 0.0887 Uiso 1.00 calc . . .
H(22) H 0.5204 0.3072 0.3499 0.0649 Uiso 1.00 calc . . .
H(24) H 0.3128 0.3012 0.2057 0.0710 Uiso 1.00 calc . . .
H(25A) H 0.3861 0.3733 0.3168 0.0904 Uiso 1.00 calc . . .
H(25B) H 0.3130 0.3292 0.3188 0.0904 Uiso 1.00 calc . . .
H(25C) H 0.2932 0.3801 0.2668 0.0904 Uiso 1.00 calc . . .
H(26A) H 0.4548 0.3728 0.2213 0.1047 Uiso 1.00 calc . . .
H(26B) H 0.3654 0.3790 0.1661 0.1047 Uiso 1.00 calc . . .
H(26C) H 0.4278 0.3285 0.1612 0.1047 Uiso 1.00 calc . . .
H(27) H 0.6260 0.1635 0.3762 0.0696 Uiso 1.00 calc . . .
H(28A) H 0.7221 0.2275 0.4480 0.1041 Uiso 1.00 calc . . .
H(28B) H 0.6551 0.2761 0.4201 0.1041 Uiso 1.00 calc . . .
H(28C) H 0.7005 0.2446 0.3699 0.1041 Uiso 1.00 calc . . .
H(29A) H 0.5541 0.2140 0.4761 0.0907 Uiso 1.00 calc . . .
H(29B) H 0.6220 0.1644 0.4908 0.0907 Uiso 1.00 calc . . .
H(29C) H 0.5277 0.1537 0.4447 0.0907 Uiso 1.00 calc . . .
H(32) H 0.5760 0.0772 0.0848 0.0666 Uiso 1.00 calc . . .
H(34) H 0.3502 0.1447 0.0254 0.0715 Uiso 1.00 calc . . .
H(35A) H 0.3603 0.0504 -0.0064 0.0865 Uiso 1.00 calc . . .
H(35B) H 0.4478 0.0626 -0.0261 0.0865 Uiso 1.00 calc . . .
H(35C) H 0.3605 0.0884 -0.0705 0.0865 Uiso 1.00 calc . . .
H(36A) H 0.5055 0.1647 -0.0140 0.0833 Uiso 1.00 calc . . .
H(36B) H 0.4601 0.2102 0.0220 0.0833 Uiso 1.00 calc . . .
H(36C) H 0.4142 0.1890 -0.0525 0.0833 Uiso 1.00 calc . . .
H(37) H 0.6279 0.0525 0.2749 0.0803 Uiso 1.00 calc . . .
H(38A) H 0.6406 -0.0154 0.2008 0.1699 Uiso 1.00 calc . . .
H(38B) H 0.7353 0.0054 0.2355 0.1699 Uiso 1.00 calc . . .
H(38C) H 0.6881 0.0256 0.1608 0.1699 Uiso 1.00 calc . . .
H(39A) H 0.7535 0.1022 0.2967 0.1210 Uiso 1.00 calc . . .
H(39B) H 0.6793 0.1464 0.2686 0.1210 Uiso 1.00 calc . . .
H(39C) H 0.7345 0.1231 0.2201 0.1210 Uiso 1.00 calc . . .
H(42) H -0.0351 0.0706 -0.1247 0.0573 Uiso 1.00 calc . . .
H(44) H 0.1977 0.0824 -0.0146 0.0580 Uiso 1.00 calc . . .
H(45A) H 0.1105 0.0350 0.0481 0.0769 Uiso 1.00 calc . . .
H(45B) H 0.1748 -0.0061 0.0244 0.0769 Uiso 1.00 calc . . .
H(45C) H 0.0763 -0.0047 -0.0158 0.0769 Uiso 1.00 calc . . .
H(46A) H 0.1023 0.0208 -0.1305 0.0787 Uiso 1.00 calc . . .
H(46B) H 0.1998 0.0078 -0.0936 0.0787 Uiso 1.00 calc . . .
H(46C) H 0.1746 0.0655 -0.1324 0.0787 Uiso 1.00 calc . . .
H(47) H -0.1673 0.1935 -0.0993 0.0618 Uiso 1.00 calc . . .
H(48A) H -0.1062 0.2415 -0.1763 0.0712 Uiso 1.00 calc . . .
H(48B) H -0.2000 0.2207 -0.2138 0.0712 Uiso 1.00 calc . . .
H(48C) H -0.1185 0.1878 -0.2241 0.0712 Uiso 1.00 calc . . .
H(49A) H -0.2598 0.1323 -0.1754 0.0798 Uiso 1.00 calc . . .
H(49B) H -0.2022 0.0962 -0.1151 0.0798 Uiso 1.00 calc . . .
H(49C) H -0.1800 0.0982 -0.1869 0.0798 Uiso 1.00 calc . . .
H(52) H 0.1504 0.3796 -0.1079 0.0690 Uiso 1.00 calc . . .
H(54) H 0.3081 0.2650 -0.0215 0.0625 Uiso 1.00 calc . . .
H(55A) H 0.3992 0.3443 -0.0082 0.0929 Uiso 1.00 calc . . .
H(55B) H 0.3314 0.3516 0.0359 0.0929 Uiso 1.00 calc . . .
H(55C) H 0.3178 0.3834 -0.0347 0.0929 Uiso 1.00 calc . . .
H(56A) H 0.2703 0.2631 -0.1423 0.0722 Uiso 1.00 calc . . .
H(56B) H 0.3644 0.2873 -0.1131 0.0722 Uiso 1.00 calc . . .
H(56C) H 0.2867 0.3287 -0.1427 0.0722 Uiso 1.00 calc . . .
H(57) H -0.0775 0.3391 -0.1094 0.1096 Uiso 1.00 calc . . .
H(58A) H -0.0063 0.4364 -0.0419 0.2097 Uiso 1.00 calc . . .
H(58B) H -0.0266 0.3839 -0.0006 0.2097 Uiso 1.00 calc . . .
H(58C) H -0.1022 0.4147 -0.0539 0.2097 Uiso 1.00 calc . . .
H(59A) H 0.0113 0.4277 -0.1531 0.1165 Uiso 1.00 calc . . .
H(59B) H -0.0893 0.4173 -0.1778 0.1165 Uiso 1.00 calc . . .
H(59C) H -0.0247 0.3746 -0.1985 0.1165 Uiso 1.00 calc . . .
H(62) H -0.0600 0.2445 0.1970 0.0675 Uiso 1.00 calc . . .
H(64) H 0.1525 0.3200 0.2155 0.0916 Uiso 1.00 calc . . .
H(65A) H 0.1023 0.4022 0.2511 0.1316 Uiso 1.00 calc . . .
H(65B) H 0.0060 0.3820 0.2211 0.1316 Uiso 1.00 calc . . .
H(65C) H 0.0651 0.3952 0.1712 0.1316 Uiso 1.00 calc . . .
H(66A) H 0.0406 0.2991 0.3002 0.0873 Uiso 1.00 calc . . .
H(66B) H 0.1390 0.3158 0.3260 0.0873 Uiso 1.00 calc . . .
H(66C) H 0.1128 0.2561 0.2926 0.0873 Uiso 1.00 calc . . .
H(67) H -0.1502 0.1999 0.0130 0.0664 Uiso 1.00 calc . . .
H(68A) H -0.2306 0.2418 0.0820 0.0781 Uiso 1.00 calc . . .
H(68B) H -0.1944 0.1977 0.1408 0.0781 Uiso 1.00 calc . . .
H(68C) H -0.2576 0.1778 0.0713 0.0781 Uiso 1.00 calc . . .
H(69A) H -0.1530 0.1075 0.0430 0.0752 Uiso 1.00 calc . . .
H(69B) H -0.0958 0.1199 0.1177 0.0752 Uiso 1.00 calc . . .
H(69C) H -0.0551 0.1248 0.0544 0.0752 Uiso 1.00 calc . . .
H(72A) H 0.6692 -0.0240 0.8764 0.1040 Uiso 1.00 calc . . .
H(72B) H 0.6603 0.0252 0.8223 0.1040 Uiso 1.00 calc . . .
H(72C) H 0.5768 -0.0028 0.8359 0.1040 Uiso 1.00 calc . . .
H(74A) H 0.8806 0.1467 0.5947 0.1437 Uiso 1.00 calc . . .
H(74B) H 0.7967 0.1371 0.6208 0.1437 Uiso 1.00 calc . . .
H(74C) H 0.7919 0.1325 0.5419 0.1437 Uiso 1.00 calc . . .
H(76A) H 0.6180 0.2815 0.6931 0.1264 Uiso 1.00 calc . . .
H(76B) H 0.5298 0.2489 0.6839 0.1264 Uiso 1.00 calc . . .
H(76C) H 0.5589 0.2696 0.6189 0.1264 Uiso 1.00 calc . . .

loop_
_atom_site_aniso_label
_atom_site_aniso_U_11
_atom_site_aniso_U_22
_atom_site_aniso_U_33
_atom_site_aniso_U_12
_atom_site_aniso_U_13
_atom_site_aniso_U_23
Pd(1) 0.0341(1) 0.0420(2) 0.0367(1) -0.00127(9) 0.00875(9) 0.00065(9)
Ni(1) 0.0457(2) 0.0419(2) 0.0318(2) 0.0029(2) 0.0083(2) 0.0010(2)
O(1) 0.044(1) 0.043(1) 0.044(1) -0.0055(9) 0.0088(9) 0.004(1)
O(2) 0.044(1) 0.043(1) 0.049(1) -0.0080(9) 0.0044(9) 0.002(1)
O(3) 0.118(3) 0.152(5) 0.137(4) -0.044(3) 0.054(3) -0.023(4)
N(11) 0.045(1) 0.046(2) 0.034(1) 0.004(1) 0.002(1) 0.002(1)
N(12) 0.038(1) 0.044(1) 0.036(1) 0.000(1) 0.0070(10) 0.005(1)
N(21) 0.051(1) 0.044(2) 0.036(1) -0.001(1) 0.010(1) -0.002(1)
N(22) 0.040(1) 0.045(1) 0.038(1) -0.001(1) 0.009(1) -0.002(1)
N(31) 0.049(1) 0.047(2) 0.039(1) 0.004(1) 0.015(1) -0.001(1)
N(32) 0.042(1) 0.045(2) 0.042(1) 0.002(1) 0.014(1) -0.002(1)
N(41) 0.035(1) 0.046(2) 0.044(1) 0.002(1) 0.009(1) 0.001(1)
N(42) 0.033(1) 0.050(2) 0.042(1) 0.001(1) 0.008(1) -0.001(1)
N(51) 0.035(1) 0.050(2) 0.040(1) 0.002(1) 0.012(1) 0.002(1)
N(52) 0.035(1) 0.049(2) 0.050(2) 0.005(1) 0.016(1) 0.004(1)
N(61) 0.049(2) 0.071(2) 0.059(2) -0.012(1) 0.024(1) -0.016(2)
N(62) 0.041(1) 0.054(2) 0.042(1) 0.000(1) 0.017(1) -0.006(1)
N(71) 0.164(6) 0.148(6) 0.208(8) -0.042(5) 0.115(6) -0.081(6)
N(72) 0.151(6) 0.115(5) 0.146(6) 0.011(4) 0.037(5) 0.040(5)
N(73) 0.115(4) 0.113(5) 0.187(7) 0.019(4) 0.015(4) -0.016(5)
C(11) 0.044(2) 0.054(2) 0.052(2) -0.005(1) 0.008(1) -0.008(2)
C(12) 0.053(2) 0.047(2) 0.068(2) -0.009(2) 0.016(2) 0.003(2)
C(13) 0.052(2) 0.040(2) 0.045(2) 0.000(1) 0.015(1) 0.004(1)
C(14) 0.050(2) 0.075(3) 0.057(2) -0.004(2) 0.019(2) 0.006(2)
C(15) 0.048(2) 0.072(3) 0.092(3) 0.011(2) 0.008(2) 0.003(3)
C(16) 0.064(3) 0.091(4) 0.103(4) -0.019(3) 0.011(3) 0.003(3)
C(17) 0.074(2) 0.048(2) 0.056(2) 0.002(2) 0.007(2) 0.014(2)
C(18) 0.084(3) 0.077(3) 0.091(4) 0.022(3) 0.023(3) 0.018(3)
C(19) 0.103(4) 0.086(4) 0.075(3) -0.006(3) 0.021(3) 0.035(3)
C(21) 0.060(2) 0.043(2) 0.044(2) -0.002(2) 0.015(1) -0.002(1)
C(22) 0.058(2) 0.050(2) 0.055(2) -0.013(2) 0.015(2) -0.008(2)
C(23) 0.043(2) 0.053(2) 0.047(2) -0.006(1) 0.014(1) -0.005(2)
C(24) 0.077(3) 0.044(2) 0.048(2) -0.003(2) 0.007(2) -0.001(2)
C(25) 0.095(4) 0.077(3) 0.087(4) 0.023(3) 0.002(3) -0.018(3)
C(26) 0.103(4) 0.082(4) 0.131(5) 0.002(3) 0.034(4) 0.051(4)
C(27) 0.043(2) 0.068(3) 0.059(2) -0.008(2) 0.009(2) -0.011(2)
C(28) 0.073(3) 0.110(5) 0.108(4) -0.035(3) -0.016(3) 0.002(4)
C(29) 0.076(3) 0.127(5) 0.064(3) 0.025(3) 0.010(2) 0.013(3)
C(31) 0.058(2) 0.056(2) 0.044(2) 0.002(2) 0.021(1) 0.000(2)
C(32) 0.060(2) 0.063(2) 0.056(2) 0.004(2) 0.033(2) -0.005(2)
C(33) 0.046(2) 0.052(2) 0.057(2) 0.001(1) 0.020(2) -0.003(2)
C(34) 0.063(2) 0.076(3) 0.045(2) 0.005(2) 0.022(2) 0.002(2)
C(35) 0.109(4) 0.098(4) 0.052(2) -0.012(3) 0.019(2) -0.012(3)
C(36) 0.108(4) 0.078(3) 0.072(3) 0.016(3) 0.040(3) 0.019(3)
C(37) 0.048(2) 0.082(3) 0.071(3) 0.016(2) 0.021(2) 0.009(2)
C(38) 0.178(8) 0.163(8) 0.137(7) 0.121(7) -0.017(6) -0.031(6)
C(39) 0.060(3) 0.150(7) 0.144(6) -0.009(3) 0.009(3) 0.030(5)
C(41) 0.040(1) 0.044(2) 0.044(2) 0.000(1) 0.012(1) -0.003(1)
C(42) 0.046(2) 0.054(2) 0.045(2) -0.005(1) 0.008(1) -0.007(2)
C(43) 0.035(1) 0.057(2) 0.044(2) -0.005(1) 0.010(1) -0.001(2)
C(44) 0.048(2) 0.047(2) 0.048(2) 0.004(1) 0.011(1) -0.001(2)
C(45) 0.083(3) 0.062(3) 0.084(3) 0.002(2) 0.019(3) 0.010(2)
C(46) 0.083(3) 0.092(4) 0.062(3) 0.023(3) 0.021(2) -0.015(3)
C(47) 0.037(2) 0.072(3) 0.043(2) 0.000(2) 0.008(1) 0.003(2)
C(48) 0.055(2) 0.093(4) 0.063(3) 0.002(2) 0.010(2) 0.018(2)
C(49) 0.047(2) 0.090(4) 0.089(3) -0.017(2) -0.006(2) 0.012(3)
C(51) 0.041(2) 0.055(2) 0.039(2) 0.002(1) 0.012(1) 0.011(1)
C(52) 0.048(2) 0.056(2) 0.071(2) 0.004(2) 0.024(2) 0.017(2)
C(53) 0.049(2) 0.052(2) 0.073(2) 0.010(2) 0.027(2) 0.013(2)
C(54) 0.037(2) 0.068(2) 0.053(2) 0.001(1) 0.016(1) 0.018(2)
C(55) 0.065(3) 0.122(5) 0.098(4) -0.033(3) 0.031(3) -0.016(4)
C(56) 0.054(2) 0.112(4) 0.058(2) 0.015(2) 0.028(2) 0.017(2)
C(57) 0.055(2) 0.070(3) 0.164(6) 0.021(2) 0.044(3) 0.047(4)
C(58) 0.23(1) 0.21(1) 0.23(1) 0.158(9) 0.126(10) 0.033(9)
C(59) 0.070(3) 0.122(5) 0.149(6) 0.028(3) 0.014(3) 0.063(5)
C(61) 0.050(2) 0.075(3) 0.052(2) -0.004(2) 0.018(2) -0.014(2)
C(62) 0.055(2) 0.075(3) 0.049(2) -0.002(2) 0.028(2) -0.005(2)
C(63) 0.041(2) 0.053(2) 0.050(2) 0.004(1) 0.020(1) -0.001(2)
C(64) 0.071(3) 0.099(4) 0.058(2) -0.021(3) 0.022(2) -0.026(3)
C(65) 0.202(8) 0.101(5) 0.075(4) -0.031(5) 0.005(4) -0.028(4)
C(66) 0.067(3) 0.129(5) 0.061(3) 0.007(3) 0.006(2) -0.025(3)
C(67) 0.052(2) 0.065(2) 0.051(2) -0.010(2) 0.020(2) 0.002(2)
C(68) 0.059(2) 0.102(4) 0.083(3) -0.015(2) 0.034(2) 0.001(3)
C(69) 0.084(3) 0.064(3) 0.077(3) -0.015(2) 0.020(2) 0.000(2)
C(71) 0.089(4) 0.094(4) 0.131(5) -0.023(3) 0.057(4) -0.028(4)
C(72) 0.117(4) 0.098(5) 0.099(4) -0.043(4) 0.033(4) -0.018(4)
C(73) 0.081(4) 0.113(5) 0.130(6) -0.001(4) 0.038(4) 0.023(5)
C(74) 0.125(6) 0.113(6) 0.188(9) 0.032(5) 0.025(6) -0.017(6)
C(75) 0.085(3) 0.088(4) 0.081(4) 0.002(3) 0.024(3) -0.010(3)
C(76) 0.182(7) 0.097(5) 0.129(6) 0.033(5) 0.092(6) 0.017(5)
B(1) 0.043(2) 0.046(2) 0.037(2) 0.000(1) 0.009(1) 0.001(2)
B(2) 0.038(2) 0.050(2) 0.046(2) 0.004(1) 0.016(1) -0.001(2)

loop_
_atom_type_symbol
_atom_type_description
_atom_type_scat_dispersion_real
_atom_type_scat_dispersion_imag
_atom_type_scat_source
C C 0.003 0.002
;International Tables for Crystallography
(1992, Vol. C, Tables 4.2.6.8 and 6.1.1.4)
;
H H 0.000 0.000
;International Tables for Crystallography
(1992, Vol. C, Table 6.1.1.4)
;
B B 0.001 0.001
;International Tables for Crystallography
(1992, Vol. C, Tables 4.2.6.8 and 6.1.1.4)
;
N N 0.006 0.003
;International Tables for Crystallography
(1992, Vol. C, Tables 4.2.6.8 and 6.1.1.4)
;
O O 0.011 0.006
;International Tables for Crystallography
(1992, Vol. C, Tables 4.2.6.8 and 6.1.1.4)
;
Ni Ni 0.339 1.112
;International Tables for Crystallography
(1992, Vol. C, Tables 4.2.6.8 and 6.1.1.4)
;
Pd Pd -0.999 1.007
;International Tables for Crystallography
(1992, Vol. C, Tables 4.2.6.8 and 6.1.1.4)
;

loop_
_geom_angle_atom_site_label_1
_geom_angle_atom_site_label_2
_geom_angle_atom_site_label_3
_geom_angle
_geom_angle_site_symmetry_1
_geom_angle_site_symmetry_2
_geom_angle_site_symmetry_3
_geom_angle_publ_flag
O(1) Pd(1) O(2) 79.08(9) . . . yes
O(1) Pd(1) N(41) 175.0(1) . . . yes
O(1) Pd(1) N(51) 96.74(9) . . . yes
O(2) Pd(1) N(41) 95.97(10) . . . yes
O(2) Pd(1) N(51) 175.48(9) . . . yes
N(41) Pd(1) N(51) 88.2(1) . . . yes
O(1) Ni(1) O(2) 78.78(9) . . . yes
O(1) Ni(1) N(11) 159.5(1) . . . yes
O(1) Ni(1) N(21) 100.3(1) . . . yes
O(1) Ni(1) N(31) 107.9(1) . . . yes
O(2) Ni(1) N(11) 90.5(1) . . . yes
O(2) Ni(1) N(21) 170.3(1) . . . yes
O(2) Ni(1) N(31) 99.3(1) . . . yes
N(11) Ni(1) N(21) 87.3(1) . . . yes
N(11) Ni(1) N(31) 90.9(1) . . . yes
N(21) Ni(1) N(31) 90.2(1) . . . yes
Pd(1) O(1) Ni(1) 100.5(1) . . . yes
Pd(1) O(2) Ni(1) 100.1(1) . . . yes
Ni(1) N(11) N(12) 117.7(2) . . . yes
Ni(1) N(11) C(11) 135.9(2) . . . yes
N(12) N(11) C(11) 106.1(3) . . . yes
N(11) N(12) C(13) 109.2(3) . . . yes
N(11) N(12) B(1) 118.6(3) . . . yes
C(13) N(12) B(1) 132.2(3) . . . yes
Ni(1) N(21) N(22) 115.1(2) . . . yes
Ni(1) N(21) C(21) 138.6(2) . . . yes
N(22) N(21) C(21) 106.2(2) . . . yes
N(21) N(22) C(23) 109.4(3) . . . yes
N(21) N(22) B(1) 119.9(2) . . . yes
C(23) N(22) B(1) 130.6(3) . . . yes
Ni(1) N(31) N(32) 117.0(2) . . . yes
Ni(1) N(31) C(31) 135.8(2) . . . yes
N(32) N(31) C(31) 107.1(3) . . . yes
N(31) N(32) C(33) 109.6(3) . . . yes
N(31) N(32) B(1) 119.1(3) . . . yes
C(33) N(32) B(1) 131.3(3) . . . yes
Pd(1) N(41) N(42) 119.9(2) . . . yes
Pd(1) N(41) C(41) 131.1(2) . . . yes
N(42) N(41) C(41) 108.2(2) . . . yes
N(41) N(42) C(43) 108.2(3) . . . yes
N(41) N(42) B(2) 120.8(2) . . . yes
C(43) N(42) B(2) 130.9(3) . . . yes
Pd(1) N(51) N(52) 119.7(2) . . . yes
Pd(1) N(51) C(51) 132.4(2) . . . yes
N(52) N(51) C(51) 107.7(3) . . . yes
N(51) N(52) C(53) 108.5(3) . . . yes
N(51) N(52) B(2) 120.7(3) . . . yes
C(53) N(52) B(2) 130.4(3) . . . yes
N(62) N(61) C(61) 106.7(3) . . . yes
N(61) N(62) C(63) 110.0(3) . . . yes
N(61) N(62) B(2) 121.2(3) . . . yes
C(63) N(62) B(2) 127.8(3) . . . yes
N(11) C(11) C(12) 109.8(3) . . . yes
N(11) C(11) C(14) 123.7(3) . . . yes
C(12) C(11) C(14) 126.3(4) . . . yes
C(11) C(12) C(13) 105.7(4) . . . yes
N(12) C(13) C(12) 109.1(3) . . . yes
N(12) C(13) C(17) 122.9(3) . . . yes
C(12) C(13) C(17) 128.0(4) . . . yes
C(11) C(14) C(15) 119.8(4) . . . yes
C(11) C(14) C(16) 116.4(4) . . . yes
C(15) C(14) C(16) 123.8(4) . . . yes
C(13) C(17) C(18) 111.4(4) . . . yes
C(13) C(17) C(19) 110.4(4) . . . yes
C(18) C(17) C(19) 109.0(4) . . . yes
N(21) C(21) C(22) 110.7(3) . . . yes
N(21) C(21) C(24) 122.1(3) . . . yes
C(22) C(21) C(24) 127.3(3) . . . yes
C(21) C(22) C(23) 105.5(3) . . . yes
N(22) C(23) C(22) 108.3(3) . . . yes
N(22) C(23) C(27) 122.4(3) . . . yes
C(22) C(23) C(27) 129.3(3) . . . yes
C(21) C(24) C(25) 110.9(4) . . . yes
C(21) C(24) C(26) 110.7(4) . . . yes
C(25) C(24) C(26) 111.1(4) . . . yes
C(23) C(27) C(28) 110.7(4) . . . yes
C(23) C(27) C(29) 110.3(4) . . . yes
C(28) C(27) C(29) 112.1(4) . . . yes
N(31) C(31) C(32) 109.6(3) . . . yes
N(31) C(31) C(34) 121.5(3) . . . yes
C(32) C(31) C(34) 128.9(4) . . . yes
C(31) C(32) C(33) 106.7(4) . . . yes
N(32) C(33) C(32) 107.0(3) . . . yes
N(32) C(33) C(37) 123.2(4) . . . yes
C(32) C(33) C(37) 129.7(4) . . . yes
C(31) C(34) C(35) 110.6(4) . . . yes
C(31) C(34) C(36) 110.2(3) . . . yes
C(35) C(34) C(36) 111.2(4) . . . yes
C(33) C(37) C(38) 110.9(4) . . . yes
C(33) C(37) C(39) 110.4(4) . . . yes
C(38) C(37) C(39) 113.9(5) . . . yes
N(41) C(41) C(42) 109.0(3) . . . yes
N(41) C(41) C(44) 122.4(3) . . . yes
C(42) C(41) C(44) 128.6(3) . . . yes
C(41) C(42) C(43) 106.7(3) . . . yes
N(42) C(43) C(42) 107.9(3) . . . yes
N(42) C(43) C(47) 123.0(3) . . . yes
C(42) C(43) C(47) 129.0(3) . . . yes
C(41) C(44) C(45) 109.6(3) . . . yes
C(41) C(44) C(46) 111.7(3) . . . yes
C(45) C(44) C(46) 109.6(4) . . . yes
C(43) C(47) C(48) 112.3(3) . . . yes
C(43) C(47) C(49) 110.6(3) . . . yes
C(48) C(47) C(49) 109.9(3) . . . yes
N(51) C(51) C(52) 109.1(3) . . . yes
N(51) C(51) C(54) 122.8(3) . . . yes
C(52) C(51) C(54) 128.0(4) . . . yes
C(51) C(52) C(53) 106.3(4) . . . yes
N(52) C(53) C(52) 108.3(3) . . . yes
N(52) C(53) C(57) 122.6(4) . . . yes
C(52) C(53) C(57) 129.0(4) . . . yes
C(51) C(54) C(55) 111.5(4) . . . yes
C(51) C(54) C(56) 111.2(3) . . . yes
C(55) C(54) C(56) 108.4(4) . . . yes
C(53) C(57) C(58) 110.6(6) . . . yes
C(53) C(57) C(59) 111.7(5) . . . yes
C(58) C(57) C(59) 109.4(6) . . . yes
N(61) C(61) C(62) 110.2(3) . . . yes
N(61) C(61) C(64) 120.1(4) . . . yes
C(62) C(61) C(64) 129.6(4) . . . yes
C(61) C(62) C(63) 105.7(4) . . . yes
N(62) C(63) C(62) 107.4(3) . . . yes
N(62) C(63) C(67) 123.7(3) . . . yes
C(62) C(63) C(67) 128.8(4) . . . yes
C(61) C(64) C(65) 111.5(4) . . . yes
C(61) C(64) C(66) 113.0(5) . . . yes
C(65) C(64) C(66) 110.8(5) . . . yes
C(63) C(67) C(68) 111.0(4) . . . yes
C(63) C(67) C(69) 112.5(3) . . . yes
C(68) C(67) C(69) 110.6(4) . . . yes
N(71) C(71) C(72) 175.7(7) . . . yes
N(72) C(73) C(74) 179.0(8) . . . yes
N(73) C(75) C(76) 179.7(7) . . . yes
N(74) C(77) C(78) 145(1) . . . yes
N(75) C(78) C(77) 153(1) . . . yes
N(12) B(1) N(22) 108.8(3) . . . yes
N(12) B(1) N(32) 109.4(2) . . . yes
N(22) B(1) N(32) 107.8(3) . . . yes
N(42) B(2) N(52) 107.9(3) . . . yes
N(42) B(2) N(62) 113.0(3) . . . yes
N(52) B(2) N(62) 109.9(3) . . . yes

loop_
_geom_bond_atom_site_label_1
_geom_bond_atom_site_label_2
_geom_bond_distance
_geom_bond_site_symmetry_1
_geom_bond_site_symmetry_2
_geom_bond_publ_flag
Pd(1) O(1) 2.017(2) . . yes
Pd(1) O(2) 2.009(2) . . yes
Pd(1) N(41) 2.009(2) . . yes
Pd(1) N(51) 2.014(3) . . yes
Ni(1) O(1) 2.009(2) . . yes
Ni(1) O(2) 2.030(2) . . yes
Ni(1) N(11) 2.039(3) . . yes
Ni(1) N(21) 2.082(3) . . yes
Ni(1) N(31) 2.037(3) . . yes
N(11) N(12) 1.367(3) . . yes
N(11) C(11) 1.364(5) . . yes
N(12) C(13) 1.364(5) . . yes
N(12) B(1) 1.550(5) . . yes
N(21) N(22) 1.388(4) . . yes
N(21) C(21) 1.333(5) . . yes
N(22) C(23) 1.358(4) . . yes
N(22) B(1) 1.542(5) . . yes
N(31) N(32) 1.374(4) . . yes
N(31) C(31) 1.332(5) . . yes
N(32) C(33) 1.359(5) . . yes
N(32) B(1) 1.557(5) . . yes
N(41) N(42) 1.381(4) . . yes
N(41) C(41) 1.331(4) . . yes
N(42) C(43) 1.364(4) . . yes
N(42) B(2) 1.548(5) . . yes
N(51) N(52) 1.377(4) . . yes
N(51) C(51) 1.342(5) . . yes
N(52) C(53) 1.348(5) . . yes
N(52) B(2) 1.550(5) . . yes
N(61) N(62) 1.370(4) . . yes
N(61) C(61) 1.342(6) . . yes
N(62) C(63) 1.365(5) . . yes
N(62) B(2) 1.557(5) . . yes
N(71) C(71) 1.13(1) . . yes
N(72) C(73) 1.17(1) . . yes
N(73) C(75) 1.132(10) . . yes
N(74) C(77) 1.26(4) . . yes
N(75) C(78) 1.20(3) . . yes
C(11) C(12) 1.397(5) . . yes
C(11) C(14) 1.485(5) . . yes
C(12) C(13) 1.357(5) . . yes
C(13) C(17) 1.501(5) . . yes
C(14) C(15) 1.362(7) . . yes
C(14) C(16) 1.466(7) . . yes
C(17) C(18) 1.495(8) . . yes
C(17) C(19) 1.564(8) . . yes
C(21) C(22) 1.402(5) . . yes
C(21) C(24) 1.512(5) . . yes
C(22) C(23) 1.374(5) . . yes
C(23) C(27) 1.507(5) . . yes
C(24) C(25) 1.528(8) . . yes
C(24) C(26) 1.482(9) . . yes
C(27) C(28) 1.519(7) . . yes
C(27) C(29) 1.523(8) . . yes
C(31) C(32) 1.390(5) . . yes
C(31) C(34) 1.519(5) . . yes
C(32) C(33) 1.380(6) . . yes
C(33) C(37) 1.511(5) . . yes
C(34) C(35) 1.546(7) . . yes
C(34) C(36) 1.508(8) . . yes
C(37) C(38) 1.50(1) . . yes
C(37) C(39) 1.515(8) . . yes
C(41) C(42) 1.395(4) . . yes
C(41) C(44) 1.500(5) . . yes
C(42) C(43) 1.376(5) . . yes
C(43) C(47) 1.503(4) . . yes
C(44) C(45) 1.529(7) . . yes
C(44) C(46) 1.534(7) . . yes
C(47) C(48) 1.522(7) . . yes
C(47) C(49) 1.533(6) . . yes
C(51) C(52) 1.382(5) . . yes
C(51) C(54) 1.499(5) . . yes
C(52) C(53) 1.382(6) . . yes
C(53) C(57) 1.515(6) . . yes
C(54) C(55) 1.520(7) . . yes
C(54) C(56) 1.509(6) . . yes
C(57) C(58) 1.47(1) . . yes
C(57) C(59) 1.50(1) . . yes
C(61) C(62) 1.402(6) . . yes
C(61) C(64) 1.503(6) . . yes
C(62) C(63) 1.387(5) . . yes
C(63) C(67) 1.493(5) . . yes
C(64) C(65) 1.498(10) . . yes
C(64) C(66) 1.519(8) . . yes
C(67) C(68) 1.539(7) . . yes
C(67) C(69) 1.508(7) . . yes
C(71) C(72) 1.46(1) . . yes
C(73) C(74) 1.45(1) . . yes
C(75) C(76) 1.39(1) . . yes
C(77) C(78) 1.28(2) . . yes

loop_
_geom_contact_atom_site_label_1
_geom_contact_atom_site_label_2
_geom_contact_distance
_geom_contact_site_symmetry_1
_geom_contact_site_symmetry_2
_geom_contact_publ_flag
N(21) C(56) 3.546(6) . 4_555 ?
N(21) C(76) 3.56(1) . 4_554 ?
N(31) C(72) 3.414(8) . 3_656 ?
N(31) C(76) 3.551(9) . 4_554 ?
N(32) C(72) 3.530(7) . 3_656 ?
N(72) N(74) 3.51(4) . 2_645 ?
N(72) C(77) 3.60(1) . 2_645 ?
N(75) C(27) 3.34(2) . 2_655 ?
N(75) C(39) 3.37(2) . 2_655 ?
N(75) C(74) 3.47(2) . 2_655 ?
N(75) C(73) 3.53(2) . 2_655 ?
N(75) C(29) 3.57(2) . 2_655 ?
C(18) C(26) 3.489(9) . 2_645 ?
C(31) C(72) 3.578(8) . 3_656 ?
C(49) C(71) 3.556(9) . 1_454 ?
C(73) C(78) 3.57(1) . 2_645 ?
Pd(1) N(52) 2.951(3) . . ?
Pd(1) N(42) 2.951(2) . . ?
Pd(1) Ni(1) 3.0963(4) . . ?
Pd(1) N(61) 3.345(4) . . ?
Ni(1) N(32) 2.928(3) . . ?
Ni(1) N(12) 2.935(3) . . ?
Ni(1) N(22) 2.952(2) . . ?
O(1) O(2) 2.563(3) . . ?
O(1) N(51) 3.013(3) . . ?
O(1) O(3) 3.104(6) . . ?
O(1) N(21) 3.140(3) . . ?
O(1) N(31) 3.272(4) . . ?
O(2) N(11) 2.890(3) . . ?
O(2) N(41) 2.985(3) . . ?
O(2) N(31) 3.098(3) . . ?
O(3) N(61) 2.767(6) . . ?
O(3) N(51) 3.098(6) . . ?
O(3) N(52) 3.443(6) . . ?
N(11) N(21) 2.844(4) . . ?
N(11) N(31) 2.905(4) . . ?
N(11) N(22) 2.983(4) . . ?
N(11) N(32) 3.054(4) . . ?
N(12) N(22) 2.514(4) . . ?
N(12) N(32) 2.537(4) . . ?
N(12) N(31) 3.026(4) . . ?
N(12) N(21) 3.033(4) . . ?
N(21) N(31) 2.919(4) . . ?
N(21) N(32) 3.039(4) . . ?
N(22) N(32) 2.503(4) . . ?
N(22) N(31) 3.032(4) . . ?
N(41) N(51) 2.800(4) . . ?
N(41) N(52) 3.029(4) . . ?
N(42) N(52) 2.505(4) . . ?
N(42) N(51) 2.936(4) . . ?
N(51) N(61) 3.199(5) . . ?
N(52) N(61) 2.809(5) . . ?
